data_2235672
loop_
_publ_author_name
'Fettouhi, Mohammed'

_publ_section_title
;
 \m-2,2'-Bipyrimidine-\k^4^<i>N</i>^1^,<i>N</i>^1'^:<i>N</i>^3^,<i>N</i>^3'^-bis[iodido(triphenylphosphane-\k<i>P</i>)copper(I)]
 dimethylformamide disolvate
;
_journal_coeditor_code WM2646
_journal_issue 7
_journal_name_full 'Acta Crystallographica Section E'
_journal_page_first m1003
_journal_paper_doi 10.1107/S1600536812028139
_journal_volume 68
_journal_year 2012
_chemical_formula_iupac '[Cu2 I2 (C8 H6 N4) (C18 H15 P)2], 2C3 H7 N O'
_chemical_formula_moiety 'C44 H36 Cu2 I2 N4 P2, 2(C3 H7 N O)'
_chemical_formula_sum 'C50 H50 Cu2 I2 N6 O2 P2'
_chemical_formula_weight 1209.78
_chemical_name_systematic
;
[(\m~2~-2,2'-Bipyrimidine)diiodidobis(triphenylphosphane)dicopper(I)
dimethylformamide] disolvate
;
_space_group_IT_number 14
_symmetry_cell_setting monoclinic
_symmetry_space_group_name_Hall '-P 2ybc'
_symmetry_space_group_name_H-M 'P 1 21/c 1'
_atom_sites_solution_hydrogens geom
_atom_sites_solution_primary direct
_atom_sites_solution_secondary difmap
_audit_creation_method SHELXL-97
_cell_angle_alpha 90.00
_cell_angle_beta 92.2320(10)
_cell_angle_gamma 90.00
_cell_formula_units_Z 2
_cell_length_a 9.2436(5)
_cell_length_b 14.0911(8)
_cell_length_c 20.1932(11)
_cell_measurement_reflns_used 35525
_cell_measurement_temperature 298(2)
_cell_measurement_theta_max 28.32
_cell_measurement_theta_min 1.76
_cell_volume 2628.2(3)
_computing_cell_refinement 'SAINT (Bruker, 2007)'
_computing_data_collection 'SMART (Bruker, 2007)'
_computing_data_reduction 'SAINT (Bruker, 2007)'
_computing_molecular_graphics 'ORTEP-3 (Farrugia, 1997)'
_computing_publication_material 'publCIF (Westrip, 2010)'
_computing_structure_refinement 'SHELXL97 (Sheldrick, 2008)'
_computing_structure_solution 'SHELXS97 (Sheldrick, 2008)'
_diffrn_ambient_temperature 298(2)
_diffrn_measured_fraction_theta_full 0.999
_diffrn_measured_fraction_theta_max 0.999
_diffrn_measurement_device_type 'Bruker SMART APEX CCD'
_diffrn_measurement_method \w
_diffrn_radiation_monochromator graphite
_diffrn_radiation_source 'normal-focus sealed tube'
_diffrn_radiation_type MoK\a
_diffrn_radiation_wavelength 0.71073
_diffrn_reflns_av_R_equivalents 0.0314
_diffrn_reflns_av_sigmaI/netI 0.0222
_diffrn_reflns_limit_h_max 12
_diffrn_reflns_limit_h_min -12
_diffrn_reflns_limit_k_max 18
_diffrn_reflns_limit_k_min -18
_diffrn_reflns_limit_l_max 26
_diffrn_reflns_limit_l_min -26
_diffrn_reflns_number 35525
_diffrn_reflns_theta_full 28.32
_diffrn_reflns_theta_max 28.32
_diffrn_reflns_theta_min 1.76
_diffrn_standards_number 0
_exptl_absorpt_coefficient_mu 2.087
_exptl_absorpt_correction_T_max 0.7588
_exptl_absorpt_correction_T_min 0.3228
_exptl_absorpt_correction_type multi-scan
_exptl_absorpt_process_details '(<i>SADABS</i>; Sheldrick, 1996)'
_exptl_crystal_colour red
_exptl_crystal_density_diffrn 1.529
_exptl_crystal_density_method 'not measured'
_exptl_crystal_description rod
_exptl_crystal_F_000 1204
_exptl_crystal_size_max 0.70
_exptl_crystal_size_mid 0.17
_exptl_crystal_size_min 0.14
_refine_diff_density_max 1.154
_refine_diff_density_min -0.715
_refine_ls_extinction_method none
_refine_ls_goodness_of_fit_ref 1.020
_refine_ls_hydrogen_treatment constr
_refine_ls_matrix_type full
_refine_ls_number_parameters 291
_refine_ls_number_reflns 6544
_refine_ls_number_restraints 0
_refine_ls_restrained_S_all 1.020
_refine_ls_R_factor_all 0.0694
_refine_ls_R_factor_gt 0.0437
_refine_ls_shift/su_max 0.002
_refine_ls_shift/su_mean 0.000
_refine_ls_structure_factor_coef Fsqd
_refine_ls_weighting_details 'calc w=1/[\s^2^(Fo^2^)+(0.0470P)^2^+1.9084P] where P=(Fo^2^+2Fc^2^)/3'
_refine_ls_weighting_scheme calc
_refine_ls_wR_factor_gt 0.1011
_refine_ls_wR_factor_ref 0.1144
_reflns_number_gt 4457
_reflns_number_total 6544
_reflns_threshold_expression I>2\s(I)
_cod_data_source_file wm2646.cif
_cod_data_source_block I
_cod_original_sg_symbol_H-M 'P 21/c'
_cod_database_code 2235672
_cod_database_fobs_code 2235672

loop_
_symmetry_equiv_pos_as_xyz
'x, y, z'
'-x, y+1/2, -z+1/2'
'-x, -y, -z'
'x, -y-1/2, z-1/2'

loop_
_atom_site_type_symbol
_atom_site_label
_atom_site_fract_x
_atom_site_fract_y
_atom_site_fract_z
_atom_site_U_iso_or_equiv
_atom_site_adp_type
_atom_site_calc_flag
_atom_site_refinement_flags
_atom_site_occupancy
_atom_site_symmetry_multiplicity
Cu Cu1 0.21442(4) 0.09166(3) 0.42804(2) 0.06482(14) Uani d . 1 1
P P1 0.27705(8) 0.23843(6) 0.40902(4) 0.0542(2) Uani d . 1 1
I I1 0.33242(3) -0.04290(2) 0.363020(19) 0.09714(15) Uani d . 1 1
N N3 0.1824(3) 0.0354(2) 0.52127(15) 0.0613(7) Uani d . 1 1
N N4 0.0105(3) -0.05172(19) 0.58132(14) 0.0566(7) Uani d . 1 1
N N5 0.5546(5) 0.1459(3) 0.1663(2) 0.0951(11) Uani d . 1 1
O O1 0.7858(7) 0.1074(4) 0.1799(6) 0.287(5) Uani d . 1 1
C C1 0.0525(3) -0.0046(2) 0.52828(16) 0.0516(7) Uani d . 1 1
C C2 0.1071(4) -0.0581(3) 0.63210(19) 0.0661(9) Uani d . 1 1
H H2 0.0815 -0.0900 0.6702 0.079 Uiso calc R 1 1
C C3 0.2430(4) -0.0190(3) 0.6297(2) 0.0758(11) Uani d . 1 1
H H3 0.3091 -0.0234 0.6654 0.091 Uiso calc R 1 1
C C4 0.2770(4) 0.0266(3) 0.5726(2) 0.0756(11) Uani d . 1 1
H H4 0.3691 0.0525 0.5695 0.091 Uiso calc R 1 1
C C5 0.4687(3) 0.2596(2) 0.39732(18) 0.0581(8) Uani d . 1 1
C C6 0.5653(4) 0.2300(3) 0.4476(2) 0.0754(10) Uani d . 1 1
H H6 0.5311 0.2007 0.4852 0.091 Uiso calc R 1 1
C C7 0.7126(4) 0.2441(4) 0.4418(3) 0.0928(14) Uani d . 1 1
H H7 0.7764 0.2251 0.4760 0.111 Uiso calc R 1 1
C C8 0.7651(4) 0.2849(3) 0.3872(3) 0.0953(15) Uani d . 1 1
H H8 0.8642 0.2942 0.3841 0.114 Uiso calc R 1 1
C C9 0.6737(5) 0.3120(4) 0.3372(3) 0.0958(14) Uani d . 1 1
H H9 0.7103 0.3387 0.2992 0.115 Uiso calc R 1 1
C C10 0.5233(4) 0.3003(3) 0.3420(2) 0.0790(11) Uani d . 1 1
H H10 0.4608 0.3203 0.3076 0.095 Uiso calc R 1 1
C C11 0.1831(3) 0.2817(3) 0.33385(18) 0.0634(9) Uani d . 1 1
C C12 0.1491(4) 0.2157(4) 0.2849(2) 0.0829(12) Uani d . 1 1
H H12 0.1803 0.1533 0.2900 0.099 Uiso calc R 1 1
C C13 0.0689(6) 0.2418(5) 0.2285(3) 0.1131(19) Uani d . 1 1
H H13 0.0463 0.1972 0.1958 0.136 Uiso calc R 1 1
C C14 0.0236(6) 0.3329(6) 0.2211(3) 0.122(2) Uani d . 1 1
H H14 -0.0302 0.3505 0.1832 0.146 Uiso calc R 1 1
C C15 0.0556(6) 0.3986(5) 0.2683(3) 0.117(2) Uani d . 1 1
H H15 0.0232 0.4607 0.2628 0.141 Uiso calc R 1 1
C C16 0.1362(5) 0.3740(4) 0.3249(2) 0.0843(12) Uani d . 1 1
H H16 0.1589 0.4197 0.3569 0.101 Uiso calc R 1 1
C C17 0.2317(4) 0.3272(3) 0.47079(18) 0.0615(8) Uani d . 1 1
C C18 0.3051(5) 0.4121(3) 0.4795(2) 0.0875(12) Uani d . 1 1
H H18 0.3856 0.4245 0.4547 0.105 Uiso calc R 1 1
C C19 0.2605(7) 0.4787(4) 0.5246(3) 0.1106(17) Uani d . 1 1
H H19 0.3113 0.5353 0.5301 0.133 Uiso calc R 1 1
C C20 0.1431(7) 0.4616(4) 0.5608(3) 0.1070(17) Uani d . 1 1
H H20 0.1131 0.5070 0.5907 0.128 Uiso calc R 1 1
C C21 0.0690(5) 0.3794(5) 0.5540(2) 0.0994(16) Uani d . 1 1
H H21 -0.0113 0.3687 0.5793 0.119 Uiso calc R 1 1
C C22 0.1124(4) 0.3100(3) 0.50876(19) 0.0756(11) Uani d . 1 1
H H22 0.0618 0.2532 0.5044 0.091 Uiso calc R 1 1
C C23 0.6841(10) 0.1602(6) 0.1610(8) 0.267(8) Uani d . 1 1
H H23 0.7095 0.2168 0.1407 0.321 Uiso calc R 1 1
C C24 0.4410(7) 0.2140(5) 0.1495(4) 0.149(2) Uani d . 1 1
H H24A 0.3958 0.2339 0.1892 0.223 Uiso calc R 1 1
H H24B 0.3701 0.1850 0.1200 0.223 Uiso calc R 1 1
H H24C 0.4821 0.2681 0.1283 0.223 Uiso calc R 1 1
C C25 0.5060(11) 0.0608(7) 0.1946(5) 0.216(5) Uani d . 1 1
H H25A 0.5801 0.0361 0.2244 0.324 Uiso calc R 1 1
H H25B 0.4848 0.0154 0.1601 0.324 Uiso calc R 1 1
H H25C 0.4202 0.0731 0.2184 0.324 Uiso calc R 1 1

loop_
_atom_site_aniso_label
_atom_site_aniso_U_11
_atom_site_aniso_U_22
_atom_site_aniso_U_33
_atom_site_aniso_U_12
_atom_site_aniso_U_13
_atom_site_aniso_U_23
Cu1 0.0474(2) 0.0649(3) 0.0820(3) -0.01234(18) 0.00001(19) 0.0069(2)
P1 0.0421(4) 0.0605(5) 0.0600(5) -0.0076(3) 0.0026(3) 0.0019(4)
I1 0.05444(16) 0.0968(2) 0.1387(3) 0.00905(13) -0.01487(16) -0.03649(19)
N3 0.0401(13) 0.0681(18) 0.0748(19) -0.0121(12) -0.0099(12) 0.0072(14)
N4 0.0402(13) 0.0598(16) 0.0692(18) -0.0035(11) -0.0050(12) 0.0043(13)
N5 0.083(3) 0.093(3) 0.109(3) -0.014(2) 0.004(2) -0.006(2)
O1 0.115(4) 0.126(5) 0.619(17) 0.002(4) 0.008(7) -0.049(7)
C1 0.0363(13) 0.0490(17) 0.069(2) -0.0057(12) -0.0043(13) 0.0022(15)
C2 0.0516(18) 0.078(2) 0.068(2) -0.0042(16) -0.0060(16) 0.0085(18)
C3 0.0512(19) 0.099(3) 0.075(3) -0.0110(19) -0.0176(17) 0.009(2)
C4 0.0435(17) 0.092(3) 0.090(3) -0.0178(17) -0.0154(18) 0.007(2)
C5 0.0436(15) 0.0559(19) 0.075(2) -0.0051(13) 0.0056(15) -0.0035(16)
C6 0.0517(19) 0.084(3) 0.091(3) 0.0005(18) 0.0011(18) 0.003(2)
C7 0.048(2) 0.101(3) 0.129(4) 0.005(2) -0.007(2) -0.002(3)
C8 0.046(2) 0.087(3) 0.154(5) -0.005(2) 0.016(3) -0.013(3)
C9 0.068(3) 0.099(3) 0.123(4) -0.014(2) 0.039(3) 0.007(3)
C10 0.059(2) 0.092(3) 0.087(3) -0.013(2) 0.0123(19) 0.008(2)
C11 0.0408(15) 0.085(3) 0.064(2) -0.0089(16) 0.0044(14) 0.0097(19)
C12 0.071(2) 0.108(3) 0.070(3) -0.010(2) -0.0067(19) 0.000(2)
C13 0.090(3) 0.174(6) 0.074(3) -0.019(4) -0.015(3) 0.002(4)
C14 0.078(3) 0.199(8) 0.087(4) 0.006(4) -0.012(3) 0.048(5)
C15 0.097(4) 0.145(6) 0.110(4) 0.031(4) 0.016(3) 0.054(4)
C16 0.075(3) 0.096(3) 0.083(3) 0.006(2) 0.004(2) 0.025(2)
C17 0.0502(17) 0.071(2) 0.063(2) 0.0037(16) -0.0012(15) 0.0013(17)
C18 0.077(3) 0.080(3) 0.106(3) -0.004(2) 0.011(2) -0.019(3)
C19 0.103(4) 0.096(4) 0.132(5) 0.008(3) -0.003(3) -0.040(3)
C20 0.102(4) 0.115(4) 0.104(4) 0.032(3) -0.007(3) -0.031(3)
C21 0.068(3) 0.149(5) 0.082(3) 0.035(3) 0.011(2) 0.003(3)
C22 0.0545(19) 0.103(3) 0.069(2) 0.010(2) 0.0022(17) -0.002(2)
C23 0.107(6) 0.104(6) 0.60(3) -0.009(5) 0.082(10) -0.038(10)
C24 0.117(5) 0.136(6) 0.191(7) -0.015(4) -0.017(5) 0.004(5)
C25 0.198(10) 0.212(10) 0.236(11) -0.049(8) -0.003(8) 0.103(8)

loop_
_atom_type_symbol
_atom_type_description
_atom_type_scat_dispersion_real
_atom_type_scat_dispersion_imag
_atom_type_scat_source
C C 0.0033 0.0016 'International Tables Vol C Tables 4.2.6.8 and 6.1.1.4'
H H 0.0000 0.0000 'International Tables Vol C Tables 4.2.6.8 and 6.1.1.4'
N N 0.0061 0.0033 'International Tables Vol C Tables 4.2.6.8 and 6.1.1.4'
O O 0.0106 0.0060 'International Tables Vol C Tables 4.2.6.8 and 6.1.1.4'
P P 0.1023 0.0942 'International Tables Vol C Tables 4.2.6.8 and 6.1.1.4'
Cu Cu 0.3201 1.2651 'International Tables Vol C Tables 4.2.6.8 and 6.1.1.4'
I I -0.4742 1.8119 'International Tables Vol C Tables 4.2.6.8 and 6.1.1.4'

loop_
_geom_angle_atom_site_label_1
_geom_angle_atom_site_label_2
_geom_angle_atom_site_label_3
_geom_angle_site_symmetry_1
_geom_angle_site_symmetry_3
_geom_angle
_geom_angle_publ_flag
N3 Cu1 N4 . 3_556 78.97(10) y
N3 Cu1 P1 . . 124.71(9) y
N4 Cu1 P1 3_556 . 119.53(8) y
N3 Cu1 I1 . . 105.04(9) y
N4 Cu1 I1 3_556 . 100.92(8) y
P1 Cu1 I1 . . 119.15(3) y
C5 P1 C11 . . 105.74(16) ?
C5 P1 C17 . . 103.11(16) ?
C11 P1 C17 . . 102.97(17) ?
C5 P1 Cu1 . . 116.31(12) ?
C11 P1 Cu1 . . 110.00(13) ?
C17 P1 Cu1 . . 117.30(12) ?
C4 N3 C1 . . 116.2(3) ?
C4 N3 Cu1 . . 128.9(2) ?
C1 N3 Cu1 . . 114.6(2) ?
C1 N4 C2 . . 116.4(3) ?
C1 N4 Cu1 . 3_556 111.74(19) ?
C2 N4 Cu1 . 3_556 131.5(2) ?
C23 N5 C25 . . 120.3(8) ?
C23 N5 C24 . . 124.8(7) ?
C25 N5 C24 . . 114.7(6) ?
N4 C1 N3 . . 125.9(3) ?
N4 C1 C1 . 3_556 117.6(3) ?
N3 C1 C1 . 3_556 116.5(4) ?
N4 C2 C3 . . 122.0(4) ?
N4 C2 H2 . . 119.0 ?
C3 C2 H2 . . 119.0 ?
C4 C3 C2 . . 117.3(3) ?
C4 C3 H3 . . 121.3 ?
C2 C3 H3 . . 121.3 ?
N3 C4 C3 . . 122.2(3) ?
N3 C4 H4 . . 118.9 ?
C3 C4 H4 . . 118.9 ?
C10 C5 C6 . . 118.4(3) ?
C10 C5 P1 . . 124.4(3) ?
C6 C5 P1 . . 117.2(3) ?
C7 C6 C5 . . 120.0(4) ?
C7 C6 H6 . . 120.0 ?
C5 C6 H6 . . 120.0 ?
C8 C7 C6 . . 121.1(4) ?
C8 C7 H7 . . 119.5 ?
C6 C7 H7 . . 119.5 ?
C9 C8 C7 . . 119.9(4) ?
C9 C8 H8 . . 120.1 ?
C7 C8 H8 . . 120.1 ?
C8 C9 C10 . . 120.5(4) ?
C8 C9 H9 . . 119.7 ?
C10 C9 H9 . . 119.7 ?
C5 C10 C9 . . 120.1(4) ?
C5 C10 H10 . . 120.0 ?
C9 C10 H10 . . 120.0 ?
C16 C11 C12 . . 118.5(4) ?
C16 C11 P1 . . 124.2(3) ?
C12 C11 P1 . . 117.2(3) ?
C13 C12 C11 . . 120.5(5) ?
C13 C12 H12 . . 119.7 ?
C11 C12 H12 . . 119.7 ?
C14 C13 C12 . . 119.7(6) ?
C14 C13 H13 . . 120.2 ?
C12 C13 H13 . . 120.2 ?
C15 C14 C13 . . 120.8(5) ?
C15 C14 H14 . . 119.6 ?
C13 C14 H14 . . 119.6 ?
C14 C15 C16 . . 120.4(6) ?
C14 C15 H15 . . 119.8 ?
C16 C15 H15 . . 119.8 ?
C11 C16 C15 . . 120.1(5) ?
C11 C16 H16 . . 119.9 ?
C15 C16 H16 . . 119.9 ?
C18 C17 C22 . . 118.5(4) ?
C18 C17 P1 . . 123.7(3) ?
C22 C17 P1 . . 117.7(3) ?
C19 C18 C17 . . 120.9(5) ?
C19 C18 H18 . . 119.5 ?
C17 C18 H18 . . 119.5 ?
C20 C19 C18 . . 120.0(5) ?
C20 C19 H19 . . 120.0 ?
C18 C19 H19 . . 120.0 ?
C21 C20 C19 . . 120.8(5) ?
C21 C20 H20 . . 119.6 ?
C19 C20 H20 . . 119.6 ?
C20 C21 C22 . . 120.4(5) ?
C20 C21 H21 . . 119.8 ?
C22 C21 H21 . . 119.8 ?
C17 C22 C21 . . 119.3(5) ?
C17 C22 H22 . . 120.4 ?
C21 C22 H22 . . 120.4 ?
N5 C23 O1 . . 127.1(10) ?
N5 C23 H23 . . 116.4 ?
O1 C23 H23 . . 116.4 ?
N5 C24 H24A . . 109.5 ?
N5 C24 H24B . . 109.5 ?
H24A C24 H24B . . 109.5 ?
N5 C24 H24C . . 109.5 ?
H24A C24 H24C . . 109.5 ?
H24B C24 H24C . . 109.5 ?
N5 C25 H25A . . 109.5 ?
N5 C25 H25B . . 109.5 ?
H25A C25 H25B . . 109.5 ?
N5 C25 H25C . . 109.5 ?
H25A C25 H25C . . 109.5 ?
H25B C25 H25C . . 109.5 ?

loop_
_geom_bond_atom_site_label_1
_geom_bond_atom_site_label_2
_geom_bond_site_symmetry_2
_geom_bond_distance
_geom_bond_publ_flag
Cu1 N3 . 2.075(3) y
Cu1 N4 3_556 2.155(3) y
Cu1 P1 . 2.1857(10) y
Cu1 I1 . 2.5731(6) y
P1 C5 . 1.821(3) ?
P1 C11 . 1.824(4) ?
P1 C17 . 1.827(4) ?
N3 C4 . 1.336(5) ?
N3 C1 . 1.339(4) ?
N4 C1 . 1.331(4) ?
N4 C2 . 1.336(4) ?
N4 Cu1 3_556 2.155(3) ?
N5 C23 . 1.222(8) ?
N5 C25 . 1.408(8) ?
N5 C24 . 1.453(8) ?
O1 C23 . 1.247(12) ?
C1 C1 3_556 1.476(6) ?
C2 C3 . 1.374(5) ?
C2 H2 . 0.9300 ?
C3 C4 . 1.367(6) ?
C3 H3 . 0.9300 ?
C4 H4 . 0.9300 ?
C5 C10 . 1.370(5) ?
C5 C6 . 1.390(5) ?
C6 C7 . 1.385(5) ?
C6 H6 . 0.9300 ?
C7 C8 . 1.350(7) ?
C7 H7 . 0.9300 ?
C8 C9 . 1.346(7) ?
C8 H8 . 0.9300 ?
C9 C10 . 1.407(5) ?
C9 H9 . 0.9300 ?
C10 H10 . 0.9300 ?
C11 C16 . 1.380(6) ?
C11 C12 . 1.385(6) ?
C12 C13 . 1.384(7) ?
C12 H12 . 0.9300 ?
C13 C14 . 1.357(9) ?
C13 H13 . 0.9300 ?
C14 C15 . 1.354(9) ?
C14 H14 . 0.9300 ?
C15 C16 . 1.383(7) ?
C15 H15 . 0.9300 ?
C16 H16 . 0.9300 ?
C17 C18 . 1.383(6) ?
C17 C22 . 1.388(5) ?
C18 C19 . 1.381(7) ?
C18 H18 . 0.9300 ?
C19 C20 . 1.354(8) ?
C19 H19 . 0.9300 ?
C20 C21 . 1.349(8) ?
C20 H20 . 0.9300 ?
C21 C22 . 1.407(7) ?
C21 H21 . 0.9300 ?
C22 H22 . 0.9300 ?
C23 H23 . 0.9300 ?
C24 H24A . 0.9600 ?
C24 H24B . 0.9600 ?
C24 H24C . 0.9600 ?
C25 H25A . 0.9600 ?
C25 H25B . 0.9600 ?
C25 H25C . 0.9600 ?

loop_
_geom_hbond_atom_site_label_D
_geom_hbond_atom_site_label_H
_geom_hbond_atom_site_label_A
_geom_hbond_site_symmetry_A
_geom_hbond_distance_DH
_geom_hbond_distance_HA
_geom_hbond_distance_DA
_geom_hbond_angle_DHA
C4 H4 I1 3_656 0.93 3.03 3.796(4) 140
